data_4124758
loop_
_publ_author_name
'Dhar, Debanjan'
'Yee, Gereon M.'
'Spaeth, Andrew D.'
'Boyce, David W.'
'Zhang, Hongtu'
'Dereli, B\"usra'
'Cramer, Christopher J.'
'Tolman, William B.'

_publ_section_title
;
 Perturbing the Copper(III)-Hydroxide Unit through Ligand Structural
 Variation.
;
_journal_issue 1
_journal_name_full 'Journal of the American Chemical Society'
_journal_page_first 356
_journal_page_last 368
_journal_paper_doi 10.1021/jacs.5b10985
_journal_volume 138
_journal_year 2016
_chemical_formula_sum 'C35 H47 Cu N5 O9'
_chemical_formula_weight 745.32
_chemical_name_systematic
; 
 ? 
;
_space_group_crystal_system monoclinic
_space_group_IT_number 14
_space_group_name_Hall '-P 2ybc'
_space_group_name_H-M_alt 'P 1 21/c 1'
_symmetry_space_group_name_Hall '-P 2ybc'
_symmetry_space_group_name_H-M 'P 1 21/c 1'
_atom_sites_solution_hydrogens geom
_atom_sites_solution_primary direct
_atom_sites_solution_secondary difmap
_audit_creation_method SHELXL-97
_cell_angle_alpha 90
_cell_angle_beta 97.3942(9)
_cell_angle_gamma 90
_cell_formula_units_Z 4
_cell_length_a 10.2606(2)
_cell_length_b 13.1441(3)
_cell_length_c 26.4770(6)
_cell_measurement_reflns_used 9935
_cell_measurement_temperature 123(2)
_cell_measurement_theta_max 68.30
_cell_measurement_theta_min 3.37
_cell_volume 3541.16(13)
_computing_cell_refinement 'Bruker SAINT'
_computing_data_collection 'Bruker APEX2'
_computing_data_reduction 'Bruker SAINT'
_computing_molecular_graphics 'Bruker SHELXTL'
_computing_publication_material 'Bruker SHELXTL'
_computing_structure_refinement 'SHELXL-2014 (Sheldrick 2014)'
_computing_structure_solution 'SHELXS-97 (Sheldrick 2008)'
_diffrn_ambient_temperature 123(2)
_diffrn_measured_fraction_theta_full 0.993
_diffrn_measured_fraction_theta_max 0.993
_diffrn_measurement_device_type 'Bruker D8 Photon 100 CMOS'
_diffrn_measurement_method '\f and \w scans'
_diffrn_radiation_monochromator 'normal parabolic mirrors'
_diffrn_radiation_source 'micro-focus sealed tube'
_diffrn_radiation_type CuK\a
_diffrn_radiation_wavelength 1.54178
_diffrn_reflns_av_R_equivalents 0.0465
_diffrn_reflns_av_sigmaI/netI 0.0373
_diffrn_reflns_limit_h_max 12
_diffrn_reflns_limit_h_min -11
_diffrn_reflns_limit_k_max 15
_diffrn_reflns_limit_k_min -9
_diffrn_reflns_limit_l_max 31
_diffrn_reflns_limit_l_min -30
_diffrn_reflns_number 27570
_diffrn_reflns_theta_full 68.27
_diffrn_reflns_theta_max 68.27
_diffrn_reflns_theta_min 3.37
_exptl_absorpt_coefficient_mu 1.384
_exptl_absorpt_correction_T_max 0.7531
_exptl_absorpt_correction_T_min 0.5432
_exptl_absorpt_correction_type multi-scan
_exptl_absorpt_process_details 'SADABS, R. Blessing, 1995'
_exptl_crystal_colour Green
_exptl_crystal_density_diffrn 1.398
_exptl_crystal_description block
_exptl_crystal_F_000 1572
_exptl_crystal_size_max 0.265
_exptl_crystal_size_mid 0.134
_exptl_crystal_size_min 0.052
_refine_diff_density_max 0.764
_refine_diff_density_min -0.649
_refine_diff_density_rms 0.067
_refine_ls_extinction_method none
_refine_ls_goodness_of_fit_ref 1.037
_refine_ls_hydrogen_treatment mixed
_refine_ls_matrix_type full
_refine_ls_number_parameters 471
_refine_ls_number_reflns 6447
_refine_ls_number_restraints 13
_refine_ls_restrained_S_all 1.050
_refine_ls_R_factor_all 0.0444
_refine_ls_R_factor_gt 0.0416
_refine_ls_shift/su_max 0.002
_refine_ls_shift/su_mean 0.000
_refine_ls_structure_factor_coef Fsqd
_refine_ls_weighting_details 'calc w=1/[\s^2^(Fo^2^)+(0.0459P)^2^+4.6200P] where P=(Fo^2^+2Fc^2^)/3'
_refine_ls_weighting_scheme calc
_refine_ls_wR_factor_gt 0.1062
_refine_ls_wR_factor_ref 0.1083
_reflns_number_gt 5951
_reflns_number_total 6447
_reflns_threshold_expression >2sigma(I)
_cod_data_source_file ja5b10985_si_001.cif
_cod_data_source_block NO2LCuOH2(THF)
_cod_depositor_comments 'Adding full bibliography for 4124756--4124761.cif.'
_cod_database_code 4124758
_shelx_estimated_absorpt_t_min 0.5860
_shelx_estimated_absorpt_t_max 0.7531
_plat420_alert_2_b
;
H-atom is pointed directly towards center of phenyl ring.  No other suitable D-H acceptor was found.
;

loop_
_symmetry_equiv_pos_as_xyz
'x, y, z'
'-x, y+1/2, -z+1/2'
'-x, -y, -z'
'x, -y-1/2, z-1/2'

loop_
_atom_site_label
_atom_site_type_symbol
_atom_site_fract_x
_atom_site_fract_y
_atom_site_fract_z
_atom_site_U_iso_or_equiv
_atom_site_adp_type
_atom_site_occupancy
_atom_site_symmetry_multiplicity
_atom_site_calc_flag
_atom_site_refinement_flags
Cu1 Cu 0.33253(3) 0.15150(2) 0.373791(10) 0.01445(10) Uani 1 1 d .
O1 O 0.15116(17) 0.13201(14) 0.50185(6) 0.0327(4) Uani 1 1 d .
N2 N 0.22029(16) 0.03873(13) 0.38437(6) 0.0150(3) Uani 1 1 d .
C1 C 0.1537(2) 0.04080(16) 0.42437(7) 0.0169(4) Uani 1 1 d .
O2 O 0.30864(15) -0.09837(11) 0.28015(5) 0.0200(3) Uani 1 1 d .
N1 N 0.27914(17) 0.19182(14) 0.44189(6) 0.0184(4) Uani 1 1 d .
C2 C 0.0636(2) -0.03480(17) 0.43108(8) 0.0186(4) Uani 1 1 d .
H2A H 0.0150 -0.0335 0.4593 0.022 Uiso 1 1 calc R
O3 O 0.46720(15) 0.25383(11) 0.36650(5) 0.0203(3) Uani 1 1 d D
N3 N 0.37002(16) 0.05899(13) 0.31630(6) 0.0146(3) Uani 1 1 d .
C3 C 0.0461(2) -0.11259(16) 0.39528(8) 0.0183(4) Uani 1 1 d .
H3B H -0.0171 -0.1643 0.3984 0.022 Uiso 1 1 calc R
O4 O 0.18409(15) 0.25128(12) 0.31777(6) 0.0286(4) Uani 1 1 d .
N4 N 0.4552(2) 0.51797(14) 0.57162(7) 0.0273(4) Uani 1 1 d U
C4 C 0.1205(2) -0.11544(15) 0.35483(8) 0.0163(4) Uani 1 1 d .
H4A H 0.1109 -0.1696 0.3309 0.020 Uiso 1 1 calc R
O5 O 0.3887(2) 0.59567(12) 0.57006(6) 0.0356(4) Uani 1 1 d .
N5 N 0.72856(19) 0.16442(14) 0.18065(7) 0.0218(4) Uani 1 1 d .
C5 C 0.20846(19) -0.03749(15) 0.35057(7) 0.0139(4) Uani 1 1 d .
O6 O 0.55742(19) 0.50819(14) 0.60034(7) 0.0391(4) Uani 1 1 d U
C6 C 0.1940(2) 0.12806(17) 0.46039(8) 0.0215(5) Uani 1 1 d .
O7 O 0.84645(16) 0.15202(12) 0.19489(6) 0.0274(4) Uani 1 1 d .
C7 C 0.30207(19) -0.02787(15) 0.31133(7) 0.0148(4) Uani 1 1 d .
O8 O 0.68565(17) 0.20070(14) 0.13904(6) 0.0313(4) Uani 1 1 d .
C8 C 0.3239(2) 0.27513(16) 0.47382(7) 0.0170(4) Uani 1 1 d .
C9 C 0.4468(2) 0.26892(15) 0.50403(7) 0.0167(4) Uani 1 1 d .
O9 O 0.5021(2) 0.34860(17) 0.27950(8) 0.0470(5) Uani 1 1 d D
H9A H 0.467(3) 0.4035(12) 0.2839(15) 0.070 Uiso 1 1 d D
H9B H 0.557(3) 0.360(2) 0.2603(12) 0.070 Uiso 1 1 d D
C10 C 0.4881(2) 0.34928(16) 0.53636(8) 0.0196(4) Uani 1 1 d .
H10A H 0.5702 0.3461 0.5575 0.023 Uiso 1 1 calc R
C11 C 0.4089(2) 0.43348(15) 0.53746(8) 0.0204(4) Uani 1 1 d .
C12 C 0.2912(2) 0.44310(18) 0.50669(9) 0.0269(5) Uani 1 1 d .
H12A H 0.2402 0.5032 0.5079 0.032 Uiso 1 1 calc R
C13 C 0.2471(2) 0.36427(19) 0.47370(9) 0.0264(5) Uani 1 1 d .
C14 C 0.4593(2) 0.08117(15) 0.28090(7) 0.0144(4) Uani 1 1 d .
C15 C 0.4119(2) 0.10599(15) 0.22988(8) 0.0170(4) Uani 1 1 d .
C16 C 0.5025(2) 0.13445(16) 0.19740(8) 0.0190(4) Uani 1 1 d .
H16A H 0.4733 0.1529 0.1631 0.023 Uiso 1 1 calc R
C17 C 0.6344(2) 0.13557(16) 0.21544(8) 0.0188(4) Uani 1 1 d .
C18 C 0.6825(2) 0.10997(16) 0.26499(8) 0.0181(4) Uani 1 1 d .
H18A H 0.7744 0.1104 0.2759 0.022 Uiso 1 1 calc R
C19 C 0.5946(2) 0.08350(15) 0.29881(7) 0.0166(4) Uani 1 1 d .
C20 C 0.6795(2) 0.1996(2) 0.50820(9) 0.0317(5) Uani 1 1 d .
H20A H 0.6951 0.2512 0.4829 0.048 Uiso 1 1 calc R
H20B H 0.7287 0.1377 0.5023 0.048 Uiso 1 1 calc R
H20C H 0.7088 0.2256 0.5425 0.048 Uiso 1 1 calc R
C21 C 0.5328(2) 0.17508(16) 0.50329(8) 0.0219(5) Uani 1 1 d .
H21A H 0.5083 0.1402 0.4699 0.026 Uiso 1 1 calc R
C22 C 0.5043(3) 0.10137(18) 0.54541(9) 0.0324(6) Uani 1 1 d .
H22A H 0.4111 0.0826 0.5403 0.049 Uiso 1 1 calc R
H22B H 0.5254 0.1343 0.5787 0.049 Uiso 1 1 calc R
H22C H 0.5582 0.0401 0.5441 0.049 Uiso 1 1 calc R
C23 C 0.1101(3) 0.4876(3) 0.41572(12) 0.0555(9) Uani 1 1 d .
H23A H 0.1948 0.5089 0.4058 0.083 Uiso 1 1 calc R
H23B H 0.0852 0.5340 0.4418 0.083 Uiso 1 1 calc R
H23C H 0.0429 0.4894 0.3859 0.083 Uiso 1 1 calc R
C24 C 0.1221(3) 0.3785(2) 0.43723(11) 0.0432(7) Uani 1 1 d .
H24A H 0.1261 0.3311 0.4079 0.052 Uiso 1 1 calc R
C25 C 0.0008(3) 0.3511(3) 0.46164(16) 0.0656(11) Uani 1 1 d .
H25A H 0.0079 0.2807 0.4738 0.098 Uiso 1 1 calc R
H25B H -0.0775 0.3583 0.4365 0.098 Uiso 1 1 calc R
H25C H -0.0063 0.3968 0.4904 0.098 Uiso 1 1 calc R
C26 C 0.2169(3) 0.2045(2) 0.18773(10) 0.0346(6) Uani 1 1 d .
H26A H 0.2368 0.2569 0.2139 0.052 Uiso 1 1 calc R
H26B H 0.1217 0.2007 0.1779 0.052 Uiso 1 1 calc R
H26C H 0.2599 0.2217 0.1579 0.052 Uiso 1 1 calc R
C27 C 0.2674(2) 0.10195(18) 0.20879(8) 0.0232(5) Uani 1 1 d .
H27A H 0.2166 0.0828 0.2372 0.028 Uiso 1 1 calc R
C28 C 0.2422(3) 0.0208(2) 0.16695(10) 0.0351(6) Uani 1 1 d .
H28A H 0.2766 -0.0448 0.1802 0.053 Uiso 1 1 calc R
H28B H 0.2865 0.0405 0.1378 0.053 Uiso 1 1 calc R
H28C H 0.1475 0.0150 0.1561 0.053 Uiso 1 1 calc R
C29 C 0.7618(2) 0.1161(2) 0.37689(9) 0.0344(6) Uani 1 1 d .
H29A H 0.7349 0.1877 0.3759 0.052 Uiso 1 1 calc R
H29B H 0.8373 0.1077 0.3580 0.052 Uiso 1 1 calc R
H29C H 0.7864 0.0950 0.4123 0.052 Uiso 1 1 calc R
C30 C 0.6480(2) 0.05060(18) 0.35257(8) 0.0211(4) Uani 1 1 d .
H30A H 0.5750 0.0567 0.3740 0.025 Uiso 1 1 calc R
C31 C 0.6873(3) -0.0613(2) 0.35181(10) 0.0333(6) Uani 1 1 d .
H31A H 0.6109 -0.1022 0.3382 0.050 Uiso 1 1 calc R
H31B H 0.7190 -0.0837 0.3865 0.050 Uiso 1 1 calc R
H31C H 0.7572 -0.0699 0.3302 0.050 Uiso 1 1 calc R
C32 C 0.0503(2) 0.2180(2) 0.30451(10) 0.0316(5) Uani 1 1 d .
H32A H 0.0240 0.1721 0.3310 0.038 Uiso 1 1 calc R
H32B H 0.0403 0.1813 0.2716 0.038 Uiso 1 1 calc R
C33 C -0.0325(2) 0.3134(2) 0.30067(10) 0.0310(5) Uani 1 1 d .
H33A H -0.0554 0.3341 0.3344 0.037 Uiso 1 1 calc R
H33B H -0.1142 0.3041 0.2768 0.037 Uiso 1 1 calc R
C34 C 0.0587(3) 0.3905(2) 0.28027(11) 0.0363(6) Uani 1 1 d .
H34A H 0.0527 0.3867 0.2427 0.044 Uiso 1 1 calc R
H34B H 0.0376 0.4607 0.2902 0.044 Uiso 1 1 calc R
C35 C 0.1940(3) 0.35843(18) 0.30535(10) 0.0313(5) Uani 1 1 d .
H35A H 0.2603 0.3688 0.2818 0.038 Uiso 1 1 calc R
H35B H 0.2200 0.3988 0.3366 0.038 Uiso 1 1 calc R
H3A H 0.487(3) 0.2992(14) 0.3873(7) 0.047 Uiso 1 1 d D
H3C H 0.480(3) 0.2770(19) 0.3388(5) 0.047 Uiso 1 1 d D

loop_
_atom_site_aniso_label
_atom_site_aniso_U_11
_atom_site_aniso_U_22
_atom_site_aniso_U_33
_atom_site_aniso_U_23
_atom_site_aniso_U_13
_atom_site_aniso_U_12
Cu1 0.01394(17) 0.01591(17) 0.01353(16) -0.00424(11) 0.00192(11) -0.00308(11)
O1 0.0360(10) 0.0431(10) 0.0219(8) -0.0154(7) 0.0154(7) -0.0195(8)
N2 0.0141(8) 0.0177(8) 0.0129(8) -0.0018(7) 0.0003(6) -0.0008(7)
C1 0.0142(10) 0.0218(10) 0.0141(9) -0.0032(8) 0.0001(7) -0.0016(8)
O2 0.0239(8) 0.0171(7) 0.0198(7) -0.0070(6) 0.0063(6) -0.0040(6)
N1 0.0169(9) 0.0219(9) 0.0165(8) -0.0073(7) 0.0025(7) -0.0052(7)
C2 0.0149(10) 0.0249(11) 0.0161(10) -0.0003(8) 0.0022(8) -0.0025(8)
O3 0.0257(8) 0.0182(7) 0.0169(7) -0.0050(6) 0.0027(6) -0.0071(6)
N3 0.0142(8) 0.0161(8) 0.0138(8) -0.0011(6) 0.0025(6) -0.0010(7)
C3 0.0139(10) 0.0192(10) 0.0212(10) 0.0023(8) -0.0004(8) -0.0038(8)
O4 0.0201(8) 0.0266(8) 0.0365(9) -0.0017(7) -0.0059(7) 0.0008(7)
N4 0.0438(10) 0.0196(9) 0.0186(8) -0.0031(7) 0.0043(7) -0.0055(8)
C4 0.0150(10) 0.0160(10) 0.0170(10) -0.0015(8) -0.0014(8) 0.0002(8)
O5 0.0632(12) 0.0169(8) 0.0262(9) -0.0043(7) 0.0045(8) 0.0029(8)
N5 0.0249(10) 0.0237(9) 0.0173(9) -0.0022(7) 0.0043(7) -0.0086(8)
C5 0.0131(9) 0.0138(9) 0.0137(9) -0.0007(7) -0.0021(7) 0.0019(7)
O6 0.0471(10) 0.0319(9) 0.0346(9) -0.0131(7) -0.0085(7) -0.0081(8)
C6 0.0190(11) 0.0271(11) 0.0189(10) -0.0079(9) 0.0043(8) -0.0063(9)
O7 0.0200(8) 0.0329(9) 0.0302(9) 0.0049(7) 0.0072(7) -0.0023(7)
C7 0.0151(9) 0.0150(9) 0.0139(9) -0.0004(8) -0.0003(7) 0.0003(8)
O8 0.0309(9) 0.0469(11) 0.0156(8) 0.0042(7) 0.0010(6) -0.0158(8)
C8 0.0195(10) 0.0188(10) 0.0134(9) -0.0040(8) 0.0050(8) -0.0026(8)
C9 0.0237(11) 0.0145(9) 0.0117(9) -0.0001(8) 0.0018(8) -0.0024(8)
O9 0.0364(11) 0.0615(14) 0.0468(12) 0.0281(11) 0.0199(9) 0.0049(10)
C10 0.0234(11) 0.0198(10) 0.0142(10) -0.0003(8) -0.0026(8) -0.0048(8)
C11 0.0322(12) 0.0141(10) 0.0148(10) -0.0034(8) 0.0031(8) -0.0059(9)
C12 0.0344(13) 0.0221(11) 0.0236(11) -0.0063(9) 0.0016(10) 0.0085(10)
C13 0.0243(12) 0.0322(13) 0.0220(11) -0.0092(10) -0.0002(9) 0.0057(10)
C14 0.0178(10) 0.0118(9) 0.0141(9) -0.0021(7) 0.0032(8) -0.0022(8)
C15 0.0180(10) 0.0167(10) 0.0154(10) -0.0019(8) -0.0012(8) -0.0038(8)
C16 0.0226(11) 0.0200(10) 0.0135(9) -0.0003(8) -0.0005(8) -0.0048(8)
C17 0.0211(11) 0.0187(10) 0.0172(10) -0.0013(8) 0.0054(8) -0.0064(8)
C18 0.0146(10) 0.0216(10) 0.0179(10) -0.0028(8) 0.0011(8) -0.0026(8)
C19 0.0184(10) 0.0164(10) 0.0147(10) -0.0018(8) 0.0012(8) 0.0000(8)
C20 0.0273(13) 0.0381(14) 0.0287(12) 0.0039(11) -0.0007(10) 0.0126(11)
C21 0.0296(12) 0.0179(10) 0.0166(10) -0.0015(8) -0.0037(9) 0.0057(9)
C22 0.0474(15) 0.0201(11) 0.0280(12) 0.0044(10) -0.0015(11) 0.0032(11)
C23 0.0549(19) 0.059(2) 0.0451(17) -0.0208(15) -0.0233(14) 0.0312(16)
C24 0.0295(14) 0.0542(17) 0.0420(15) -0.0243(14) -0.0097(12) 0.0179(13)
C25 0.0243(15) 0.089(3) 0.082(3) -0.041(2) 0.0000(15) 0.0059(16)
C26 0.0293(13) 0.0410(15) 0.0322(13) 0.0062(11) -0.0010(10) 0.0056(11)
C27 0.0177(11) 0.0308(12) 0.0205(10) 0.0038(9) -0.0004(8) -0.0045(9)
C28 0.0278(13) 0.0422(15) 0.0326(13) -0.0047(11) -0.0066(10) -0.0114(11)
C29 0.0256(12) 0.0549(17) 0.0206(11) -0.0009(11) -0.0047(9) -0.0051(12)
C30 0.0168(10) 0.0312(12) 0.0151(10) 0.0010(9) 0.0019(8) 0.0025(9)
C31 0.0356(14) 0.0344(14) 0.0296(12) 0.0074(11) 0.0037(10) 0.0107(11)
C32 0.0192(11) 0.0311(13) 0.0428(14) -0.0038(11) -0.0023(10) -0.0002(10)
C33 0.0219(12) 0.0343(13) 0.0341(13) -0.0052(11) -0.0070(10) 0.0049(10)
C34 0.0351(14) 0.0305(13) 0.0404(14) -0.0004(11) -0.0060(11) 0.0043(11)
C35 0.0286(13) 0.0256(12) 0.0381(14) -0.0034(10) -0.0018(10) -0.0007(10)

loop_
_atom_type_symbol
_atom_type_description
_atom_type_scat_dispersion_real
_atom_type_scat_dispersion_imag
_atom_type_scat_source
C C 0.0181 0.0091 'International Tables Vol C Tables 4.2.6.8 and 6.1.1.4'
H H 0.0000 0.0000 'International Tables Vol C Tables 4.2.6.8 and 6.1.1.4'
N N 0.0311 0.0180 'International Tables Vol C Tables 4.2.6.8 and 6.1.1.4'
O O 0.0492 0.0322 'International Tables Vol C Tables 4.2.6.8 and 6.1.1.4'
Cu Cu -1.9646 0.5888 'International Tables Vol C Tables 4.2.6.8 and 6.1.1.4'

loop_
_geom_angle_atom_site_label_1
_geom_angle_atom_site_label_2
_geom_angle_atom_site_label_3
_geom_angle
N2 Cu1 O3 172.01(7)
N2 Cu1 N1 80.55(7)
O3 Cu1 N1 100.59(7)
N2 Cu1 N3 79.71(7)
O3 Cu1 N3 97.70(6)
N1 Cu1 N3 158.14(7)
N2 Cu1 O4 99.71(6)
O3 Cu1 O4 87.88(6)
N1 Cu1 O4 100.74(7)
N3 Cu1 O4 91.76(6)
C1 N2 C5 122.35(18)
C1 N2 Cu1 118.60(14)
C5 N2 Cu1 119.01(13)
N2 C1 C2 120.44(18)
N2 C1 C6 112.93(18)
C2 C1 C6 126.54(18)
C6 N1 C8 115.92(17)
C6 N1 Cu1 115.09(14)
C8 N1 Cu1 128.91(13)
C1 C2 C3 118.03(19)
C7 N3 C14 118.85(16)
C7 N3 Cu1 116.14(13)
C14 N3 Cu1 124.98(13)
C2 C3 C4 120.57(19)
C32 O4 C35 109.34(18)
C32 O4 Cu1 119.89(14)
C35 O4 Cu1 128.16(14)
O6 N4 O5 122.59(19)
O6 N4 C11 119.16(19)
O5 N4 C11 118.2(2)
C5 C4 C3 118.15(19)
O8 N5 O7 123.43(18)
O8 N5 C17 118.28(18)
O7 N5 C17 118.29(18)
N2 C5 C4 120.35(18)
N2 C5 C7 112.76(17)
C4 C5 C7 126.86(18)
O1 C6 N1 128.2(2)
O1 C6 C1 119.46(19)
N1 C6 C1 112.29(17)
O2 C7 N3 128.89(18)
O2 C7 C5 119.12(17)
N3 C7 C5 111.99(17)
C9 C8 C13 120.59(19)
C9 C8 N1 119.36(18)
C13 C8 N1 120.01(19)
C10 C9 C8 119.06(19)
C10 C9 C21 119.58(19)
C8 C9 C21 121.33(18)
C11 C10 C9 119.4(2)
C12 C11 C10 122.58(19)
C12 C11 N4 119.0(2)
C10 C11 N4 118.4(2)
C11 C12 C13 119.6(2)
C12 C13 C8 118.7(2)
C12 C13 C24 119.2(2)
C8 C13 C24 122.0(2)
C19 C14 C15 121.32(18)
C19 C14 N3 118.23(17)
C15 C14 N3 120.34(18)
C16 C15 C14 118.44(19)
C16 C15 C27 118.62(18)
C14 C15 C27 122.93(18)
C17 C16 C15 119.45(19)
C16 C17 C18 122.83(19)
C16 C17 N5 118.85(19)
C18 C17 N5 118.32(19)
C17 C18 C19 119.24(19)
C18 C19 C14 118.69(18)
C18 C19 C30 119.18(18)
C14 C19 C30 121.98(18)
C9 C21 C20 113.28(19)
C9 C21 C22 109.79(19)
C20 C21 C22 110.42(19)
C13 C24 C25 111.9(3)
C13 C24 C23 111.7(2)
C25 C24 C23 110.3(3)
C15 C27 C26 111.96(19)
C15 C27 C28 110.84(19)
C26 C27 C28 109.4(2)
C19 C30 C29 113.48(19)
C19 C30 C31 109.00(18)
C29 C30 C31 111.1(2)
O4 C32 C33 106.0(2)
C32 C33 C34 102.1(2)
C35 C34 C33 103.2(2)
O4 C35 C34 106.4(2)

loop_
_geom_bond_atom_site_label_1
_geom_bond_atom_site_label_2
_geom_bond_distance
Cu1 N2 1.9196(17)
Cu1 O3 1.9555(15)
Cu1 N1 2.0213(17)
Cu1 N3 2.0234(16)
Cu1 O4 2.3789(16)
O1 C6 1.235(3)
N2 C1 1.332(3)
N2 C5 1.338(3)
C1 C2 1.385(3)
C1 C6 1.515(3)
O2 C7 1.248(2)
N1 C6 1.347(3)
N1 C8 1.423(3)
C2 C3 1.390(3)
N3 C7 1.335(3)
N3 C14 1.423(2)
C3 C4 1.393(3)
O4 C32 1.440(3)
O4 C35 1.453(3)
N4 O6 1.220(3)
N4 O5 1.226(3)
N4 C11 1.472(3)
C4 C5 1.379(3)
N5 O8 1.229(3)
N5 O7 1.231(3)
N5 C17 1.468(3)
C5 C7 1.508(3)
C8 C9 1.406(3)
C8 C13 1.412(3)
C9 C10 1.391(3)
C9 C21 1.518(3)
C10 C11 1.376(3)
C11 C12 1.373(3)
C12 C13 1.393(3)
C13 C24 1.514(3)
C14 C19 1.408(3)
C14 C15 1.414(3)
C15 C16 1.396(3)
C15 C27 1.517(3)
C16 C17 1.376(3)
C17 C18 1.383(3)
C18 C19 1.394(3)
C19 C30 1.521(3)
C20 C21 1.529(3)
C21 C22 1.533(3)
C23 C24 1.543(5)
C24 C25 1.517(5)
C26 C27 1.523(3)
C27 C28 1.535(3)
C29 C30 1.526(3)
C30 C31 1.527(3)
C32 C33 1.510(3)
C33 C34 1.525(4)
C34 C35 1.520(4)

loop_
_geom_torsion_atom_site_label_1
_geom_torsion_atom_site_label_2
_geom_torsion_atom_site_label_3
_geom_torsion_atom_site_label_4
_geom_torsion
N1 Cu1 N2 C1 6.00(15)
N3 Cu1 N2 C1 176.58(16)
O4 Cu1 N2 C1 -93.39(15)
N1 Cu1 N2 C5 -176.05(16)
N3 Cu1 N2 C5 -5.48(14)
O4 Cu1 N2 C5 84.56(15)
C5 N2 C1 C2 -3.2(3)
Cu1 N2 C1 C2 174.64(15)
C5 N2 C1 C6 173.61(18)
Cu1 N2 C1 C6 -8.5(2)
N2 Cu1 N1 C6 -1.89(16)
O3 Cu1 N1 C6 -173.86(16)
N3 Cu1 N1 C6 -27.5(3)
O4 Cu1 N1 C6 96.30(16)
N2 Cu1 N1 C8 174.75(19)
O3 Cu1 N1 C8 2.78(19)
N3 Cu1 N1 C8 149.10(18)
O4 Cu1 N1 C8 -87.06(18)
N2 C1 C2 C3 0.6(3)
C6 C1 C2 C3 -175.7(2)
N2 Cu1 N3 C7 2.38(14)
O3 Cu1 N3 C7 174.73(14)
N1 Cu1 N3 C7 28.1(3)
O4 Cu1 N3 C7 -97.17(14)
N2 Cu1 N3 C14 -179.33(17)
O3 Cu1 N3 C14 -6.98(16)
N1 Cu1 N3 C14 -153.61(18)
O4 Cu1 N3 C14 81.12(16)
C1 C2 C3 C4 1.9(3)
N2 Cu1 O4 C32 2.61(17)
O3 Cu1 O4 C32 -179.89(17)
N1 Cu1 O4 C32 -79.51(17)
N3 Cu1 O4 C32 82.47(17)
N2 Cu1 O4 C35 162.22(19)
O3 Cu1 O4 C35 -20.28(19)
N1 Cu1 O4 C35 80.11(19)
N3 Cu1 O4 C35 -117.92(19)
C2 C3 C4 C5 -2.0(3)
C1 N2 C5 C4 3.2(3)
Cu1 N2 C5 C4 -174.69(14)
C1 N2 C5 C7 -174.89(17)
Cu1 N2 C5 C7 7.2(2)
C3 C4 C5 N2 -0.5(3)
C3 C4 C5 C7 177.25(18)
C8 N1 C6 O1 -1.0(4)
Cu1 N1 C6 O1 176.1(2)
C8 N1 C6 C1 -178.95(18)
Cu1 N1 C6 C1 -1.9(2)
N2 C1 C6 O1 -171.6(2)
C2 C1 C6 O1 5.0(4)
N2 C1 C6 N1 6.5(3)
C2 C1 C6 N1 -176.9(2)
C14 N3 C7 O2 3.4(3)
Cu1 N3 C7 O2 -178.20(17)
C14 N3 C7 C5 -177.78(16)
Cu1 N3 C7 C5 0.6(2)
N2 C5 C7 O2 174.12(18)
C4 C5 C7 O2 -3.8(3)
N2 C5 C7 N3 -4.8(2)
C4 C5 C7 N3 177.25(19)
C6 N1 C8 C9 98.7(2)
Cu1 N1 C8 C9 -77.9(2)
C6 N1 C8 C13 -83.4(3)
Cu1 N1 C8 C13 100.0(2)
C13 C8 C9 C10 4.2(3)
N1 C8 C9 C10 -177.99(18)
C13 C8 C9 C21 -177.9(2)
N1 C8 C9 C21 0.0(3)
C8 C9 C10 C11 -1.0(3)
C21 C9 C10 C11 -179.01(19)
C9 C10 C11 C12 -1.9(3)
C9 C10 C11 N4 -179.43(19)
O6 N4 C11 C12 177.3(2)
O5 N4 C11 C12 -2.4(3)
O6 N4 C11 C10 -5.0(3)
O5 N4 C11 C10 175.2(2)
C10 C11 C12 C13 1.6(4)
N4 C11 C12 C13 179.1(2)
C11 C12 C13 C8 1.5(4)
C11 C12 C13 C24 -175.7(2)
C9 C8 C13 C12 -4.4(3)
N1 C8 C13 C12 177.8(2)
C9 C8 C13 C24 172.7(2)
N1 C8 C13 C24 -5.1(3)
C7 N3 C14 C19 -113.1(2)
Cu1 N3 C14 C19 68.6(2)
C7 N3 C14 C15 70.5(2)
Cu1 N3 C14 C15 -107.71(19)
C19 C14 C15 C16 -0.8(3)
N3 C14 C15 C16 175.39(18)
C19 C14 C15 C27 178.48(19)
N3 C14 C15 C27 -5.3(3)
C14 C15 C16 C17 1.3(3)
C27 C15 C16 C17 -178.0(2)
C15 C16 C17 C18 -0.3(3)
C15 C16 C17 N5 179.23(18)
O8 N5 C17 C16 10.5(3)
O7 N5 C17 C16 -170.30(19)
O8 N5 C17 C18 -170.0(2)
O7 N5 C17 C18 9.3(3)
C16 C17 C18 C19 -1.2(3)
N5 C17 C18 C19 179.25(18)
C17 C18 C19 C14 1.6(3)
C17 C18 C19 C30 177.17(19)
C15 C14 C19 C18 -0.6(3)
N3 C14 C19 C18 -176.95(18)
C15 C14 C19 C30 -176.05(19)
N3 C14 C19 C30 7.7(3)
C10 C9 C21 C20 -38.4(3)
C8 C9 C21 C20 143.7(2)
C10 C9 C21 C22 85.6(2)
C8 C9 C21 C22 -92.4(2)
C12 C13 C24 C25 -86.1(3)
C8 C13 C24 C25 96.8(3)
C12 C13 C24 C23 38.1(3)
C8 C13 C24 C23 -139.0(3)
C16 C15 C27 C26 -59.0(3)
C14 C15 C27 C26 121.7(2)
C16 C15 C27 C28 63.6(3)
C14 C15 C27 C28 -115.8(2)
C18 C19 C30 C29 42.8(3)
C14 C19 C30 C29 -141.8(2)
C18 C19 C30 C31 -81.6(2)
C14 C19 C30 C31 93.8(2)
C35 O4 C32 C33 -19.4(3)
Cu1 O4 C32 C33 143.72(16)
O4 C32 C33 C34 33.7(3)
C32 C33 C34 C35 -34.7(3)
C32 O4 C35 C34 -3.2(3)
Cu1 O4 C35 C34 -164.56(16)
C33 C34 C35 O4 24.1(3)
